data_2229847
loop_
_publ_author_name
'Nesterov, Volodymyr V.'
'Sarkisov, Sergey S.'
'Shulaev, Vladimir'
'Nesterov, Vladimir N.'

_publ_section_title
;
 3,5-Bis(4-chlorobenzylidene)-1-methylpiperidin-4-one
;
_journal_coeditor_code SU2255
_journal_issue 4
_journal_name_full 'Acta Crystallographica Section E'
_journal_page_first o760
_journal_page_last o761
_journal_paper_doi 10.1107/S1600536811006994
_journal_volume 67
_journal_year 2011
_chemical_formula_iupac 'C20 H17 Cl2 N O'
_chemical_formula_moiety 'C20 H17 Cl2 N O'
_chemical_formula_sum 'C20 H17 Cl2 N O'
_chemical_formula_weight 358.25
_chemical_name_systematic
;
3,5-Bis(4-chlorobenzylidene)-1-methylpiperidin-4-one
;
_space_group_IT_number 14
_symmetry_cell_setting monoclinic
_symmetry_space_group_name_Hall '-P 2yn'
_symmetry_space_group_name_H-M 'P 1 21/n 1'
_atom_sites_solution_hydrogens geom
_atom_sites_solution_primary direct
_atom_sites_solution_secondary difmap
_audit_creation_method SHELXL-97
_cell_angle_alpha 90.00
_cell_angle_beta 90.847(3)
_cell_angle_gamma 90.00
_cell_formula_units_Z 4
_cell_length_a 5.4568(11)
_cell_length_b 13.916(3)
_cell_length_c 22.289(4)
_cell_measurement_reflns_used 2327
_cell_measurement_temperature 100(2)
_cell_measurement_theta_max 25.21
_cell_measurement_theta_min 2.43
_cell_volume 1692.4(6)
_computing_cell_refinement 'SAINT (Bruker, 2007)'
_computing_data_collection 'APEX2 (Bruker, 2007)'
_computing_data_reduction 'SAINT (Bruker, 2007)'
_computing_molecular_graphics 'SHELXTL (Sheldrick, 2008)'
_computing_publication_material 'SHELXTL (Sheldrick, 2008)'
_computing_structure_refinement 'SHELXL97 (Sheldrick, 2008)'
_computing_structure_solution 'SHELXS97 (Sheldrick, 2008)'
_diffrn_ambient_temperature 100(2)
_diffrn_measured_fraction_theta_full 1.000
_diffrn_measured_fraction_theta_max 1.000
_diffrn_measurement_device_type 'Bruker SMART APEX II CCD'
_diffrn_measurement_method \w
_diffrn_radiation_monochromator graphite
_diffrn_radiation_source 'fine-focus sealed tube'
_diffrn_radiation_type MoK\a
_diffrn_radiation_wavelength 0.71073
_diffrn_reflns_av_R_equivalents 0.0421
_diffrn_reflns_av_sigmaI/netI 0.0343
_diffrn_reflns_limit_h_max 6
_diffrn_reflns_limit_h_min -6
_diffrn_reflns_limit_k_max 17
_diffrn_reflns_limit_k_min -17
_diffrn_reflns_limit_l_max 27
_diffrn_reflns_limit_l_min -27
_diffrn_reflns_number 14890
_diffrn_reflns_theta_full 26.37
_diffrn_reflns_theta_max 26.37
_diffrn_reflns_theta_min 1.83
_exptl_absorpt_coefficient_mu 0.390
_exptl_absorpt_correction_T_max 0.9695
_exptl_absorpt_correction_T_min 0.9157
_exptl_absorpt_correction_type multi-scan
_exptl_absorpt_process_details '(SADABS; Bruker, 2001)'
_exptl_crystal_colour yellow
_exptl_crystal_density_diffrn 1.406
_exptl_crystal_density_method 'not measured'
_exptl_crystal_description plate
_exptl_crystal_F_000 744
_exptl_crystal_size_max 0.23
_exptl_crystal_size_mid 0.18
_exptl_crystal_size_min 0.08
_refine_diff_density_max 0.272
_refine_diff_density_min -0.276
_refine_ls_extinction_method none
_refine_ls_goodness_of_fit_ref 1.029
_refine_ls_hydrogen_treatment constr
_refine_ls_matrix_type full
_refine_ls_number_parameters 218
_refine_ls_number_reflns 3461
_refine_ls_number_restraints 0
_refine_ls_restrained_S_all 1.029
_refine_ls_R_factor_all 0.0459
_refine_ls_R_factor_gt 0.0343
_refine_ls_shift/su_max 0.001
_refine_ls_shift/su_mean 0.000
_refine_ls_structure_factor_coef Fsqd
_refine_ls_weighting_details 'calc w=1/[\s^2^(Fo^2^)+(0.0300P)^2^+0.8500P] where P=(Fo^2^+2Fc^2^)/3'
_refine_ls_weighting_scheme calc
_refine_ls_wR_factor_gt 0.0748
_refine_ls_wR_factor_ref 0.0802
_reflns_number_gt 2830
_reflns_number_total 3461
_reflns_threshold_expression I>2\s(I)
_cod_data_source_file su2255.cif
_cod_data_source_block I
_cod_original_sg_symbol_H-M 'P 21/n'
_cod_database_code 2229847
_cod_database_fobs_code 2229847

loop_
_symmetry_equiv_pos_as_xyz
'x, y, z'
'-x+1/2, y+1/2, -z+1/2'
'-x, -y, -z'
'x-1/2, -y-1/2, z-1/2'

loop_
_atom_site_type_symbol
_atom_site_label
_atom_site_fract_x
_atom_site_fract_y
_atom_site_fract_z
_atom_site_U_iso_or_equiv
_atom_site_adp_type
_atom_site_calc_flag
_atom_site_refinement_flags
_atom_site_occupancy
_atom_site_disorder_assembly
_atom_site_disorder_group
Cl Cl1 0.64148(8) 0.85150(3) 0.742372(19) 0.02375(12) Uani d . 1 . .
Cl Cl2 0.64623(9) 0.87411(3) 0.01133(2) 0.02727(13) Uani d . 1 . .
O O1 0.1157(2) 0.92396(9) 0.37523(5) 0.0245(3) Uani d . 1 . .
N N1 0.5768(3) 0.71047(10) 0.37453(6) 0.0191(3) Uani d . 1 . .
C C1 0.7423(4) 0.62787(13) 0.37437(8) 0.0245(4) Uani d . 1 . .
H H1A 0.7070 0.5863 0.4087 0.037 Uiso calc R 1 . .
H H1B 0.9123 0.6503 0.3773 0.037 Uiso calc R 1 . .
H H1C 0.7187 0.5916 0.3370 0.037 Uiso calc R 1 . .
C C2 0.6145(3) 0.76651(12) 0.42936(8) 0.0187(4) Uani d . 1 . .
H H2A 0.7803 0.7953 0.4295 0.022 Uiso calc R 1 . .
H H2B 0.6023 0.7239 0.4648 0.022 Uiso calc R 1 . .
C C3 0.4243(3) 0.84484(12) 0.43294(8) 0.0172(4) Uani d . 1 . .
C C4 0.3040(3) 0.87585(12) 0.37573(8) 0.0188(4) Uani d . 1 . .
C C5 0.4283(3) 0.84936(12) 0.31884(8) 0.0170(4) Uani d . 1 . .
C C6 0.6202(3) 0.77144(12) 0.32221(8) 0.0183(4) Uani d . 1 . .
H H6A 0.6132 0.7321 0.2852 0.022 Uiso calc R 1 . .
H H6B 0.7852 0.8007 0.3255 0.022 Uiso calc R 1 . .
C C7 0.3539(3) 0.89000(12) 0.48316(8) 0.0181(4) Uani d . 1 . .
H H7A 0.2281 0.9364 0.4772 0.022 Uiso calc R 1 . .
C C8 0.4384(3) 0.87971(12) 0.54539(8) 0.0176(4) Uani d . 1 . .
C C9 0.2897(3) 0.91907(12) 0.59029(8) 0.0190(4) Uani d . 1 . .
H H9A 0.1438 0.9519 0.5788 0.023 Uiso calc R 1 . .
C C10 0.3496(3) 0.91133(13) 0.65039(8) 0.0201(4) Uani d . 1 . .
H H10A 0.2454 0.9374 0.6800 0.024 Uiso calc R 1 . .
C C11 0.5648(3) 0.86468(12) 0.66671(8) 0.0187(4) Uani d . 1 . .
C C12 0.7215(3) 0.82827(12) 0.62392(8) 0.0194(4) Uani d . 1 . .
H H12A 0.8710 0.7983 0.6358 0.023 Uiso calc R 1 . .
C C13 0.6586(3) 0.83584(12) 0.56397(8) 0.0191(4) Uani d . 1 . .
H H13A 0.7662 0.8109 0.5347 0.023 Uiso calc R 1 . .
C C14 0.3592(3) 0.89801(12) 0.26932(8) 0.0176(4) Uani d . 1 . .
H H14A 0.2328 0.9438 0.2755 0.021 Uiso calc R 1 . .
C C15 0.4450(3) 0.89257(12) 0.20763(8) 0.0174(4) Uani d . 1 . .
C C16 0.2956(3) 0.93346(13) 0.16272(8) 0.0204(4) Uani d . 1 . .
H H16A 0.1495 0.9655 0.1739 0.024 Uiso calc R 1 . .
C C17 0.3543(3) 0.92871(13) 0.10259(8) 0.0206(4) Uani d . 1 . .
H H17A 0.2491 0.9560 0.0728 0.025 Uiso calc R 1 . .
C C18 0.5693(3) 0.88342(12) 0.08676(8) 0.0192(4) Uani d . 1 . .
C C19 0.7270(3) 0.84500(12) 0.12966(8) 0.0199(4) Uani d . 1 . .
H H19A 0.8760 0.8155 0.1181 0.024 Uiso calc R 1 . .
C C20 0.6655(3) 0.84995(12) 0.18978(8) 0.0191(4) Uani d . 1 . .
H H20A 0.7742 0.8241 0.2193 0.023 Uiso calc R 1 . .

loop_
_atom_site_aniso_label
_atom_site_aniso_U_11
_atom_site_aniso_U_22
_atom_site_aniso_U_33
_atom_site_aniso_U_12
_atom_site_aniso_U_13
_atom_site_aniso_U_23
Cl1 0.0283(3) 0.0252(2) 0.0177(2) 0.00033(19) 0.00000(17) -0.00001(17)
Cl2 0.0321(3) 0.0321(3) 0.0177(2) 0.0028(2) 0.00405(18) 0.00208(18)
O1 0.0208(7) 0.0300(7) 0.0229(7) 0.0082(6) 0.0024(5) 0.0004(6)
N1 0.0227(8) 0.0170(7) 0.0175(7) 0.0018(6) 0.0019(6) 0.0001(6)
C1 0.0325(11) 0.0186(9) 0.0226(10) 0.0051(8) 0.0020(8) 0.0000(7)
C2 0.0185(9) 0.0194(9) 0.0181(9) 0.0016(7) 0.0020(7) 0.0010(7)
C3 0.0154(8) 0.0177(9) 0.0187(9) -0.0027(7) 0.0025(7) 0.0016(7)
C4 0.0177(9) 0.0164(9) 0.0224(9) -0.0014(7) 0.0021(7) -0.0005(7)
C5 0.0151(8) 0.0172(8) 0.0187(9) -0.0016(7) -0.0007(7) -0.0023(7)
C6 0.0180(9) 0.0196(9) 0.0173(9) 0.0020(7) 0.0017(7) -0.0005(7)
C7 0.0161(8) 0.0173(8) 0.0209(9) 0.0005(7) 0.0016(7) 0.0022(7)
C8 0.0190(9) 0.0154(8) 0.0186(9) -0.0025(7) 0.0028(7) 0.0002(7)
C9 0.0158(9) 0.0175(9) 0.0237(9) 0.0014(7) 0.0015(7) -0.0002(7)
C10 0.0198(9) 0.0211(9) 0.0197(9) -0.0013(7) 0.0049(7) -0.0030(7)
C11 0.0214(9) 0.0175(9) 0.0172(9) -0.0038(7) 0.0008(7) -0.0005(7)
C12 0.0161(9) 0.0191(9) 0.0229(9) 0.0004(7) -0.0001(7) 0.0009(7)
C13 0.0185(9) 0.0198(9) 0.0193(9) 0.0005(7) 0.0056(7) -0.0025(7)
C14 0.0153(8) 0.0160(8) 0.0215(9) -0.0001(7) 0.0001(7) -0.0021(7)
C15 0.0181(9) 0.0154(8) 0.0188(9) -0.0028(7) 0.0007(7) -0.0010(7)
C16 0.0189(9) 0.0195(9) 0.0229(9) 0.0014(7) 0.0011(7) 0.0008(7)
C17 0.0204(9) 0.0213(9) 0.0199(9) -0.0006(7) -0.0033(7) 0.0035(7)
C18 0.0229(9) 0.0173(9) 0.0176(9) -0.0046(7) 0.0027(7) 0.0009(7)
C19 0.0175(9) 0.0192(9) 0.0230(9) -0.0017(7) 0.0019(7) -0.0004(7)
C20 0.0177(9) 0.0193(9) 0.0202(9) -0.0005(7) -0.0015(7) 0.0013(7)

loop_
_atom_type_symbol
_atom_type_description
_atom_type_scat_dispersion_real
_atom_type_scat_dispersion_imag
_atom_type_scat_source
C C 0.0033 0.0016 'International Tables Vol C Tables 4.2.6.8 and 6.1.1.4'
H H 0.0000 0.0000 'International Tables Vol C Tables 4.2.6.8 and 6.1.1.4'
N N 0.0061 0.0033 'International Tables Vol C Tables 4.2.6.8 and 6.1.1.4'
O O 0.0106 0.0060 'International Tables Vol C Tables 4.2.6.8 and 6.1.1.4'
Cl Cl 0.1484 0.1585 'International Tables Vol C Tables 4.2.6.8 and 6.1.1.4'

loop_
_geom_angle_atom_site_label_1
_geom_angle_atom_site_label_2
_geom_angle_atom_site_label_3
_geom_angle_site_symmetry_1
_geom_angle_site_symmetry_3
_geom_angle
_geom_angle_publ_flag
C2 N1 C1 . . 110.01(14) ?
C2 N1 C6 . . 109.53(14) ?
C1 N1 C6 . . 110.27(13) ?
N1 C1 H1A . . 109.5 ?
N1 C1 H1B . . 109.5 ?
H1A C1 H1B . . 109.5 ?
N1 C1 H1C . . 109.5 ?
H1A C1 H1C . . 109.5 ?
H1B C1 H1C . . 109.5 ?
N1 C2 C3 . . 109.96(14) ?
N1 C2 H2A . . 109.7 ?
C3 C2 H2A . . 109.7 ?
N1 C2 H2B . . 109.7 ?
C3 C2 H2B . . 109.7 ?
H2A C2 H2B . . 108.2 ?
C7 C3 C4 . . 116.71(16) ?
C7 C3 C2 . . 125.96(16) ?
C4 C3 C2 . . 117.33(15) ?
O1 C4 C3 . . 121.64(16) ?
O1 C4 C5 . . 121.21(16) ?
C3 C4 C5 . . 117.10(15) ?
C14 C5 C4 . . 116.58(15) ?
C14 C5 C6 . . 126.10(16) ?
C4 C5 C6 . . 117.31(15) ?
N1 C6 C5 . . 109.62(14) ?
N1 C6 H6A . . 109.7 ?
C5 C6 H6A . . 109.7 ?
N1 C6 H6B . . 109.7 ?
C5 C6 H6B . . 109.7 ?
H6A C6 H6B . . 108.2 ?
C3 C7 C8 . . 130.82(17) ?
C3 C7 H7A . . 114.6 ?
C8 C7 H7A . . 114.6 ?
C13 C8 C9 . . 117.31(16) ?
C13 C8 C7 . . 125.35(16) ?
C9 C8 C7 . . 117.31(16) ?
C10 C9 C8 . . 121.96(16) ?
C10 C9 H9A . . 119.0 ?
C8 C9 H9A . . 119.0 ?
C9 C10 C11 . . 118.66(16) ?
C9 C10 H10A . . 120.7 ?
C11 C10 H10A . . 120.7 ?
C10 C11 C12 . . 121.30(16) ?
C10 C11 Cl1 . . 119.61(13) ?
C12 C11 Cl1 . . 119.09(14) ?
C13 C12 C11 . . 119.45(16) ?
C13 C12 H12A . . 120.3 ?
C11 C12 H12A . . 120.3 ?
C12 C13 C8 . . 121.23(16) ?
C12 C13 H13A . . 119.4 ?
C8 C13 H13A . . 119.4 ?
C5 C14 C15 . . 131.05(16) ?
C5 C14 H14A . . 114.5 ?
C15 C14 H14A . . 114.5 ?
C16 C15 C20 . . 117.43(16) ?
C16 C15 C14 . . 117.37(15) ?
C20 C15 C14 . . 125.19(16) ?
C17 C16 C15 . . 122.11(17) ?
C17 C16 H16A . . 118.9 ?
C15 C16 H16A . . 118.9 ?
C18 C17 C16 . . 118.58(16) ?
C18 C17 H17A . . 120.7 ?
C16 C17 H17A . . 120.7 ?
C17 C18 C19 . . 121.41(16) ?
C17 C18 Cl2 . . 119.84(14) ?
C19 C18 Cl2 . . 118.75(14) ?
C18 C19 C20 . . 119.40(16) ?
C18 C19 H19A . . 120.3 ?
C20 C19 H19A . . 120.3 ?
C19 C20 C15 . . 120.99(16) ?
C19 C20 H20A . . 119.5 ?
C15 C20 H20A . . 119.5 ?

loop_
_geom_bond_atom_site_label_1
_geom_bond_atom_site_label_2
_geom_bond_site_symmetry_2
_geom_bond_distance
_geom_bond_publ_flag
Cl1 C11 . 1.7412(18) ?
Cl2 C18 . 1.7437(18) ?
O1 C4 . 1.226(2) ?
N1 C2 . 1.462(2) ?
N1 C1 . 1.462(2) ?
N1 C6 . 1.464(2) ?
C1 H1A . 0.9800 ?
C1 H1B . 0.9800 ?
C1 H1C . 0.9800 ?
C2 C3 . 1.508(2) ?
C2 H2A . 0.9900 ?
C2 H2B . 0.9900 ?
C3 C7 . 1.345(2) ?
C3 C4 . 1.489(2) ?
C4 C5 . 1.493(2) ?
C5 C14 . 1.344(2) ?
C5 C6 . 1.509(2) ?
C6 H6A . 0.9900 ?
C6 H6B . 0.9900 ?
C7 C8 . 1.462(2) ?
C7 H7A . 0.9500 ?
C8 C13 . 1.405(2) ?
C8 C9 . 1.408(2) ?
C9 C10 . 1.378(2) ?
C9 H9A . 0.9500 ?
C10 C11 . 1.386(2) ?
C10 H10A . 0.9500 ?
C11 C12 . 1.386(2) ?
C12 C13 . 1.379(2) ?
C12 H12A . 0.9500 ?
C13 H13A . 0.9500 ?
C14 C15 . 1.461(2) ?
C14 H14A . 0.9500 ?
C15 C16 . 1.402(2) ?
C15 C20 . 1.404(2) ?
C16 C17 . 1.384(2) ?
C16 H16A . 0.9500 ?
C17 C18 . 1.382(2) ?
C17 H17A . 0.9500 ?
C18 C19 . 1.385(2) ?
C19 C20 . 1.388(2) ?
C19 H19A . 0.9500 ?
C20 H20A . 0.9500 ?

loop_
_geom_hbond_atom_site_label_D
_geom_hbond_atom_site_label_H
_geom_hbond_atom_site_label_A
_geom_hbond_site_symmetry_A
_geom_hbond_distance_DH
_geom_hbond_distance_HA
_geom_hbond_distance_DA
_geom_hbond_angle_DHA
C9 H9A O1 3_576 0.95 2.47 3.210(2) 135
C12 H12A Cg1 4_676 0.95 2.72 3.439(2) 133
C19 H19A Cg2 4_675 0.95 2.73 3.432(2) 131

loop_
_cod_related_entry_id
_cod_related_entry_database
_cod_related_entry_code
1 ChemSpider 1458771
